data_7002054
loop_
_publ_author_name
'Zhang, Xiaoming'
'Xia, Qinqin'
'Chen, Wanzhi'

_publ_section_title
;
 Synthesis of tetra- and pentacoordinate palladium complexes of
 functionalized N-heterocyclic carbenes and a comparative study of
 their catalytic activities
;
_journal_issue 35
_journal_name_full 'Dalton Transactions'
_journal_page_first 7045
_journal_paper_doi 10.1039/b903285a
_journal_year 2009
_chemical_formula_sum 'C20 H22 F12 N10 P2 Pd'
_chemical_formula_weight 798.82
_chemical_name_systematic
;
?
;
_space_group_IT_number 2
_symmetry_cell_setting triclinic
_symmetry_space_group_name_Hall '-P 1'
_symmetry_space_group_name_H-M 'P -1'
_atom_sites_solution_hydrogens geom
_atom_sites_solution_primary direct
_atom_sites_solution_secondary difmap
_audit_creation_method SHELXL-97
_cell_angle_alpha 111.148(2)
_cell_angle_beta 101.0820(10)
_cell_angle_gamma 107.4680(10)
_cell_formula_units_Z 2
_cell_length_a 11.0400(10)
_cell_length_b 12.9230(13)
_cell_length_c 13.5160(16)
_cell_measurement_temperature 298(2)
_cell_volume 1614.7(3)
_computing_cell_refinement 'Bruker SMART'
_computing_data_collection 'Bruker SMART'
_computing_data_reduction 'Bruker SAINT'
_computing_molecular_graphics 'Bruker SHELXTL'
_computing_publication_material 'Bruker SHELXTL'
_computing_structure_refinement 'SHELXL-97 (Sheldrick, 1997)'
_computing_structure_solution 'SHELXS-97 (Sheldrick, 1990)'
_diffrn_ambient_temperature 298(2)
_diffrn_measured_fraction_theta_full 0.983
_diffrn_measured_fraction_theta_max 0.983
_diffrn_measurement_device_type 'CCD area detector'
_diffrn_measurement_method 'phi and omega scans'
_diffrn_radiation_monochromator graphite
_diffrn_radiation_source 'fine-focus sealed tube'
_diffrn_radiation_type MoK\a
_diffrn_radiation_wavelength 0.71073
_diffrn_reflns_av_R_equivalents 0.0175
_diffrn_reflns_av_sigmaI/netI 0.0493
_diffrn_reflns_limit_h_max 12
_diffrn_reflns_limit_h_min -13
_diffrn_reflns_limit_k_max 12
_diffrn_reflns_limit_k_min -15
_diffrn_reflns_limit_l_max 15
_diffrn_reflns_limit_l_min -16
_diffrn_reflns_number 8405
_diffrn_reflns_theta_full 25.01
_diffrn_reflns_theta_max 25.01
_diffrn_reflns_theta_min 1.72
_exptl_absorpt_coefficient_mu 0.773
_exptl_absorpt_correction_T_max 0.8608
_exptl_absorpt_correction_T_min 0.8244
_exptl_absorpt_correction_type multi-scan
_exptl_absorpt_process_details sadabs
_exptl_crystal_colour pale-yellow
_exptl_crystal_density_diffrn 1.643
_exptl_crystal_density_method 'not measured'
_exptl_crystal_description Prism
_exptl_crystal_F_000 792
_exptl_crystal_size_max 0.26
_exptl_crystal_size_mid 0.22
_exptl_crystal_size_min 0.20
_refine_diff_density_max 0.683
_refine_diff_density_min -0.254
_refine_diff_density_rms 0.072
_refine_ls_extinction_method none
_refine_ls_goodness_of_fit_ref 0.951
_refine_ls_hydrogen_treatment constr
_refine_ls_matrix_type full
_refine_ls_number_parameters 454
_refine_ls_number_reflns 5582
_refine_ls_number_restraints 0
_refine_ls_restrained_S_all 0.951
_refine_ls_R_factor_all 0.0596
_refine_ls_R_factor_gt 0.0436
_refine_ls_shift/su_max 0.142
_refine_ls_shift/su_mean 0.012
_refine_ls_structure_factor_coef Fsqd
_refine_ls_weighting_details 'calc w=1/[\s^2^(Fo^2^)+(0.0595P)^2^+0.0000P] where P=(Fo^2^+2Fc^2^)/3'
_refine_ls_weighting_scheme calc
_refine_ls_wR_factor_gt 0.0981
_refine_ls_wR_factor_ref 0.1024
_reflns_number_gt 4224
_reflns_number_total 5582
_reflns_threshold_expression >2sigma(I)
_cod_data_source_file b903285a.txt
_cod_data_source_block 080606e
_cod_depositor_comments
;
The following automatic conversions were performed:
'_symmetry_cell_setting' value 'Triclinic' changed to 'triclinic'
according to '/home/saulius/struct/CIF-dictionaries/cif_core.dic'
dictionary named 'cif_core.dic' version 2.4.1 from 2010-06-29.

Automatic conversion script
Id: cif_fix_enum 1527 2010-12-29 10:47:43Z saulius 
;
_cod_original_sg_symbol_H-M P-1
_cod_database_code 7002054

loop_
_symmetry_equiv_pos_as_xyz
'x, y, z'
'-x, -y, -z'

loop_
_atom_site_label
_atom_site_type_symbol
_atom_site_fract_x
_atom_site_fract_y
_atom_site_fract_z
_atom_site_U_iso_or_equiv
_atom_site_adp_type
_atom_site_occupancy
_atom_site_symmetry_multiplicity
_atom_site_calc_flag
_atom_site_refinement_flags
_atom_site_disorder_assembly
_atom_site_disorder_group
Pd1 Pd 0.36389(3) 0.76095(3) 0.65358(2) 0.04947(13) Uani 1 1 d . . .
F1 F -0.0729(4) 0.1134(3) 0.7893(4) 0.1371(13) Uani 1 1 d . A .
F2 F 0.0786(3) -0.0608(3) 0.7463(3) 0.1054(10) Uani 1 1 d . A .
F3 F -0.1201(13) -0.0763(10) 0.7593(11) 0.115(4) Uani 0.59(3) 1 d P A 1
F4 F -0.0585(17) -0.0299(16) 0.6368(10) 0.162(6) Uani 0.59(3) 1 d P A 1
F5 F 0.1155(19) 0.1278(9) 0.760(2) 0.139(6) Uani 0.59(3) 1 d P A 1
F6 F 0.0571(14) 0.0852(17) 0.8927(8) 0.131(5) Uani 0.59(3) 1 d P A 1
F7 F 0.6207(6) 0.3821(5) 0.7958(4) 0.1812(19) Uani 1 1 d . B .
F8 F 0.4910(5) 0.3204(5) 0.5457(4) 0.1778(19) Uani 1 1 d . B .
F9 F 0.4833(19) 0.4248(15) 0.7164(13) 0.187(7) Uani 0.58(2) 1 d P B 1
F10 F 0.4593(15) 0.2416(10) 0.6777(12) 0.141(4) Uani 0.58(2) 1 d P B 1
F11 F 0.6424(18) 0.2748(19) 0.633(2) 0.151(6) Uani 0.58(2) 1 d P B 1
F12 F 0.660(2) 0.4571(10) 0.6716(13) 0.224(9) Uani 0.58(2) 1 d P B 1
F3' F -0.1355(15) -0.073(2) 0.726(3) 0.177(12) Uani 0.41(3) 1 d P A 2
F4' F -0.013(3) 0.019(3) 0.652(2) 0.161(11) Uani 0.41(3) 1 d P A 2
F5' F 0.1545(14) 0.1202(19) 0.8266(18) 0.138(7) Uani 0.41(3) 1 d P A 2
F6' F 0.023(2) 0.029(2) 0.8946(17) 0.131(7) Uani 0.41(3) 1 d P A 2
F9' F 0.5097(17) 0.4645(12) 0.7115(13) 0.112(6) Uani 0.42(2) 1 d P B 2
F10' F 0.6935(13) 0.429(2) 0.6899(18) 0.192(11) Uani 0.42(2) 1 d P B 2
F11' F 0.576(4) 0.234(3) 0.618(3) 0.182(13) Uani 0.42(2) 1 d P B 2
F12' F 0.3982(19) 0.273(2) 0.6385(18) 0.194(10) Uani 0.42(2) 1 d P B 2
N1 N 0.1313(3) 0.6519(3) 0.4652(3) 0.0651(9) Uani 1 1 d . . .
N2 N 0.1776(3) 0.8412(3) 0.5187(3) 0.0600(9) Uani 1 1 d . . .
N3 N 0.2631(3) 0.5770(3) 0.5438(2) 0.0518(8) Uani 1 1 d . . .
N4 N 0.0659(4) 0.4435(4) 0.3843(3) 0.0855(12) Uani 1 1 d . . .
N5 N 0.4152(3) 0.9912(3) 0.8486(2) 0.0490(8) Uani 1 1 d . . .
N6 N 0.5369(3) 1.0258(3) 0.7492(3) 0.0568(8) Uani 1 1 d . . .
N7 N 0.2608(3) 0.8126(3) 0.8319(3) 0.0571(9) Uani 1 1 d . . .
N8 N 0.3090(4) 1.0030(3) 0.9820(3) 0.0586(9) Uani 1 1 d . . .
N9 N 0.5190(4) 0.7430(3) 0.7487(3) 0.0643(10) Uani 1 1 d . . .
P1 P 0.00357(12) 0.02642(11) 0.76750(11) 0.0669(3) Uani 1 1 d . . .
P2 P 0.5520(2) 0.34822(14) 0.67064(13) 0.0910(5) Uani 1 1 d . . .
C1 C 0.2193(4) 0.7651(4) 0.5454(3) 0.0503(9) Uani 1 1 d . . .
C2 C 0.0647(5) 0.7755(5) 0.4213(4) 0.0870(16) Uani 1 1 d . . .
H2 H 0.0175 0.8084 0.3859 0.104 Uiso 1 1 calc R . .
C3 C 0.0357(5) 0.6587(5) 0.3875(4) 0.0886(16) Uani 1 1 d . . .
H3 H -0.0344 0.5943 0.3245 0.106 Uiso 1 1 calc R . .
C4 C 0.1519(4) 0.5505(4) 0.4631(3) 0.0617(11) Uani 1 1 d . . .
C5 C 0.0960(6) 0.3518(5) 0.3872(5) 0.0991(18) Uani 1 1 d . . .
H5 H 0.0368 0.2732 0.3348 0.119 Uiso 1 1 calc R . .
C6 C 0.2089(5) 0.3675(4) 0.4630(4) 0.0851(15) Uani 1 1 d . . .
H6 H 0.2296 0.3022 0.4606 0.102 Uiso 1 1 calc R . .
C7 C 0.2907(5) 0.4834(4) 0.5429(4) 0.0693(12) Uani 1 1 d . . .
H7 H 0.3670 0.4970 0.5976 0.083 Uiso 1 1 calc R . .
C8 C 0.2422(4) 0.9746(4) 0.5755(4) 0.0653(11) Uani 1 1 d . . .
H8A H 0.2804 1.0023 0.6551 0.098 Uiso 1 1 calc R . .
H8B H 0.1762 1.0064 0.5614 0.098 Uiso 1 1 calc R . .
H8C H 0.3123 1.0019 0.5469 0.098 Uiso 1 1 calc R . .
C9 C 0.4446(4) 0.9378(3) 0.7549(3) 0.0467(9) Uani 1 1 d . . .
C10 C 0.5654(5) 1.1350(4) 0.8382(4) 0.0712(13) Uani 1 1 d . . .
H10 H 0.6275 1.2101 0.8523 0.085 Uiso 1 1 calc R . .
C11 C 0.4919(5) 1.1163(4) 0.8989(4) 0.0644(11) Uani 1 1 d . . .
H11 H 0.4904 1.1745 0.9633 0.077 Uiso 1 1 calc R . .
C12 C 0.3213(4) 0.9316(3) 0.8895(3) 0.0486(9) Uani 1 1 d . . .
C13 C 0.2202(5) 0.9481(5) 1.0172(4) 0.0736(13) Uani 1 1 d . . .
H13 H 0.2058 0.9943 1.0811 0.088 Uiso 1 1 calc R . .
C14 C 0.1468(5) 0.8246(5) 0.9637(4) 0.0756(13) Uani 1 1 d . . .
H14 H 0.0828 0.7868 0.9892 0.091 Uiso 1 1 calc R . .
C15 C 0.1730(5) 0.7600(4) 0.8708(4) 0.0665(12) Uani 1 1 d . . .
H15 H 0.1270 0.6761 0.8339 0.080 Uiso 1 1 calc R . .
C16 C 0.5978(5) 1.0079(5) 0.6608(5) 0.0832(15) Uani 1 1 d . . .
H16A H 0.6938 1.0375 0.6943 0.125 Uiso 1 1 calc R . .
H16B H 0.5777 1.0514 0.6200 0.125 Uiso 1 1 calc R . .
H16C H 0.5619 0.9230 0.6101 0.125 Uiso 1 1 calc R . .
C17 C 0.6067(5) 0.7369(4) 0.7984(4) 0.0715(13) Uani 1 1 d . . .
C18 C 0.7252(6) 0.7320(5) 0.8652(5) 0.117(2) Uani 1 1 d . . .
H18A H 0.7903 0.7331 0.8272 0.176 Uiso 1 1 calc R . .
H18B H 0.6979 0.6589 0.8740 0.176 Uiso 1 1 calc R . .
H18C H 0.7647 0.8009 0.9381 0.176 Uiso 1 1 calc R . .

loop_
_atom_site_aniso_label
_atom_site_aniso_U_11
_atom_site_aniso_U_22
_atom_site_aniso_U_33
_atom_site_aniso_U_23
_atom_site_aniso_U_13
_atom_site_aniso_U_12
Pd1 0.0558(2) 0.04077(19) 0.04232(18) 0.01217(13) 0.00680(13) 0.02123(15)
F1 0.153(3) 0.112(3) 0.190(4) 0.071(3) 0.083(3) 0.090(3)
F2 0.115(2) 0.094(2) 0.132(3) 0.055(2) 0.043(2) 0.068(2)
F3 0.143(11) 0.074(6) 0.140(8) 0.047(5) 0.096(9) 0.029(6)
F4 0.177(9) 0.189(10) 0.065(5) 0.047(6) 0.022(6) 0.028(9)
F5 0.137(11) 0.064(5) 0.228(17) 0.061(8) 0.106(11) 0.035(6)
F6 0.128(8) 0.159(10) 0.047(4) 0.003(5) 0.008(4) 0.049(8)
F7 0.243(5) 0.195(5) 0.108(3) 0.079(3) 0.042(3) 0.088(4)
F8 0.214(5) 0.232(6) 0.113(3) 0.079(4) 0.055(3) 0.122(4)
F9 0.363(18) 0.168(12) 0.243(13) 0.168(11) 0.223(14) 0.213(14)
F10 0.129(9) 0.104(6) 0.195(10) 0.091(6) 0.048(8) 0.026(6)
F11 0.147(11) 0.137(16) 0.194(15) 0.066(13) 0.092(11) 0.079(10)
F12 0.42(2) 0.078(6) 0.177(11) 0.061(7) 0.193(15) 0.047(10)
F3' 0.051(8) 0.118(13) 0.23(2) 0.000(12) -0.044(11) 0.014(8)
F4' 0.24(2) 0.30(3) 0.162(18) 0.20(2) 0.142(17) 0.23(2)
F5' 0.078(7) 0.118(11) 0.147(12) 0.034(8) 0.008(8) -0.004(6)
F6' 0.111(11) 0.23(2) 0.137(13) 0.141(15) 0.063(9) 0.097(12)
F9' 0.159(10) 0.052(6) 0.126(9) 0.044(6) 0.016(9) 0.057(7)
F10' 0.079(9) 0.25(3) 0.195(15) 0.057(16) 0.026(9) 0.070(12)
F11' 0.26(3) 0.101(15) 0.196(15) 0.047(14) 0.07(3) 0.12(2)
F12' 0.107(11) 0.171(19) 0.199(16) 0.049(12) 0.032(11) -0.027(10)
N1 0.062(2) 0.052(2) 0.059(2) 0.0164(17) -0.0048(17) 0.0200(18)
N2 0.061(2) 0.060(2) 0.059(2) 0.0252(18) 0.0119(17) 0.0292(19)
N3 0.056(2) 0.0423(18) 0.0449(18) 0.0120(15) 0.0068(15) 0.0199(16)
N4 0.079(3) 0.051(2) 0.077(3) 0.006(2) -0.012(2) 0.015(2)
N5 0.058(2) 0.0353(17) 0.0417(18) 0.0101(14) 0.0047(15) 0.0196(16)
N6 0.056(2) 0.051(2) 0.065(2) 0.0281(18) 0.0192(18) 0.0218(18)
N7 0.070(2) 0.0394(19) 0.0454(19) 0.0103(16) 0.0134(17) 0.0149(18)
N8 0.072(2) 0.049(2) 0.0441(19) 0.0113(17) 0.0156(17) 0.0257(19)
N9 0.072(2) 0.052(2) 0.051(2) 0.0134(17) -0.0040(17) 0.0297(19)
P1 0.0688(8) 0.0577(7) 0.0714(8) 0.0259(6) 0.0199(6) 0.0279(7)
P2 0.1366(16) 0.0652(9) 0.0887(11) 0.0396(8) 0.0447(10) 0.0526(10)
C1 0.049(2) 0.048(2) 0.046(2) 0.0157(19) 0.0073(18) 0.021(2)
C2 0.080(3) 0.086(4) 0.082(3) 0.038(3) -0.006(3) 0.038(3)
C3 0.076(3) 0.070(3) 0.083(3) 0.025(3) -0.018(3) 0.023(3)
C4 0.059(3) 0.048(3) 0.057(3) 0.014(2) 0.004(2) 0.015(2)
C5 0.108(4) 0.046(3) 0.090(4) 0.006(3) -0.006(3) 0.019(3)
C6 0.102(4) 0.043(3) 0.085(3) 0.015(2) 0.005(3) 0.030(3)
C7 0.077(3) 0.053(3) 0.066(3) 0.021(2) 0.010(2) 0.027(2)
C8 0.077(3) 0.053(3) 0.072(3) 0.031(2) 0.020(2) 0.034(2)
C9 0.044(2) 0.041(2) 0.047(2) 0.0172(18) 0.0065(17) 0.0144(19)
C10 0.068(3) 0.038(2) 0.082(3) 0.021(2) 0.002(3) 0.010(2)
C11 0.076(3) 0.037(2) 0.064(3) 0.015(2) 0.011(2) 0.020(2)
C12 0.056(2) 0.042(2) 0.040(2) 0.0134(18) 0.0054(18) 0.024(2)
C13 0.092(4) 0.070(3) 0.054(3) 0.017(3) 0.027(3) 0.038(3)
C14 0.077(3) 0.086(4) 0.062(3) 0.036(3) 0.026(3) 0.027(3)
C15 0.075(3) 0.053(3) 0.060(3) 0.022(2) 0.016(2) 0.020(2)
C16 0.068(3) 0.083(4) 0.113(4) 0.056(3) 0.038(3) 0.030(3)
C17 0.091(3) 0.045(3) 0.056(3) 0.008(2) 0.001(2) 0.031(3)
C18 0.124(5) 0.088(4) 0.099(4) 0.014(3) -0.028(3) 0.065(4)

loop_
_atom_type_symbol
_atom_type_description
_atom_type_scat_dispersion_real
_atom_type_scat_dispersion_imag
_atom_type_scat_source
C C 0.0033 0.0016 'International Tables Vol C Tables 4.2.6.8 and 6.1.1.4'
H H 0.0000 0.0000 'International Tables Vol C Tables 4.2.6.8 and 6.1.1.4'
N N 0.0061 0.0033 'International Tables Vol C Tables 4.2.6.8 and 6.1.1.4'
F F 0.0171 0.0103 'International Tables Vol C Tables 4.2.6.8 and 6.1.1.4'
Pd Pd -0.9988 1.0072 'International Tables Vol C Tables 4.2.6.8 and 6.1.1.4'
P P 0.1023 0.0942 'International Tables Vol C Tables 4.2.6.8 and 6.1.1.4'

loop_
_geom_angle_atom_site_label_1
_geom_angle_atom_site_label_2
_geom_angle_atom_site_label_3
_geom_angle
_geom_angle_site_symmetry_1
_geom_angle_site_symmetry_3
_geom_angle_publ_flag
C1 Pd1 C9 95.44(15) . . ?
C1 Pd1 N9 172.64(14) . . ?
C9 Pd1 N9 89.64(14) . . ?
C1 Pd1 N3 80.11(14) . . ?
C9 Pd1 N3 174.92(13) . . ?
N9 Pd1 N3 95.02(12) . . ?
C1 Pd1 N7 96.31(13) . . ?
C9 Pd1 N7 69.17(13) . . ?
N9 Pd1 N7 90.47(12) . . ?
N3 Pd1 N7 108.69(11) . . ?
C1 N1 C3 110.5(4) . . ?
C1 N1 C4 120.5(3) . . ?
C3 N1 C4 128.7(4) . . ?
C1 N2 C2 109.5(4) . . ?
C1 N2 C8 127.3(3) . . ?
C2 N2 C8 123.1(4) . . ?
C7 N3 C4 116.0(4) . . ?
C7 N3 Pd1 130.5(3) . . ?
C4 N3 Pd1 113.5(3) . . ?
C4 N4 C5 114.4(4) . . ?
C9 N5 C11 108.8(4) . . ?
C9 N5 C12 126.3(3) . . ?
C11 N5 C12 124.9(4) . . ?
C9 N6 C10 109.6(4) . . ?
C9 N6 C16 124.2(4) . . ?
C10 N6 C16 126.2(4) . . ?
C15 N7 C12 114.5(4) . . ?
C15 N7 Pd1 141.7(3) . . ?
C12 N7 Pd1 103.7(3) . . ?
C13 N8 C12 114.9(4) . . ?
C17 N9 Pd1 176.6(4) . . ?
F3' P1 F4' 91.4(13) . . ?
F3' P1 F6 109.6(11) . . ?
F4' P1 F6 156.2(12) . . ?
F3' P1 F3 17.6(13) . . ?
F4' P1 F3 108.2(14) . . ?
F6 P1 F3 94.0(7) . . ?
F3' P1 F5 154.2(11) . . ?
F4' P1 F5 64.2(10) . . ?
F6 P1 F5 93.1(7) . . ?
F3 P1 F5 171.8(9) . . ?
F3' P1 F4 69.7(12) . . ?
F4' P1 F4 22.8(15) . . ?
F6 P1 F4 176.0(8) . . ?
F3 P1 F4 85.9(7) . . ?
F5 P1 F4 86.7(9) . . ?
F3' P1 F5' 169.2(11) . . ?
F4' P1 F5' 97.8(11) . . ?
F6 P1 F5' 62.7(8) . . ?
F3 P1 F5' 151.8(10) . . ?
F5 P1 F5' 36.3(5) . . ?
F4 P1 F5' 118.5(9) . . ?
F3' P1 F2 95.2(9) . . ?
F4' P1 F2 91.2(5) . . ?
F6 P1 F2 97.7(6) . . ?
F3 P1 F2 89.4(5) . . ?
F5 P1 F2 93.6(5) . . ?
F4 P1 F2 86.3(6) . . ?
F5' P1 F2 79.1(8) . . ?
F3' P1 F1 84.4(9) . . ?
F4' P1 F1 89.2(5) . . ?
F6 P1 F1 82.1(6) . . ?
F3 P1 F1 90.1(5) . . ?
F5 P1 F1 87.0(5) . . ?
F4 P1 F1 93.9(6) . . ?
F5' P1 F1 101.2(8) . . ?
F2 P1 F1 179.4(2) . . ?
F3' P1 F6' 87.7(11) . . ?
F4' P1 F6' 177.6(10) . . ?
F6 P1 F6' 25.7(8) . . ?
F3 P1 F6' 70.7(8) . . ?
F5 P1 F6' 117.0(8) . . ?
F4 P1 F6' 155.6(9) . . ?
F5' P1 F6' 82.9(8) . . ?
F2 P1 F6' 86.6(7) . . ?
F1 P1 F6' 93.0(7) . . ?
F9 P2 F10 93.4(7) . . ?
F9 P2 F10' 108.4(10) . . ?
F10 P2 F10' 148.8(9) . . ?
F9 P2 F11' 159.1(13) . . ?
F10 P2 F11' 66.6(13) . . ?
F10' P2 F11' 92.4(13) . . ?
F9 P2 F12 89.8(8) . . ?
F10 P2 F12 173.9(8) . . ?
F10' P2 F12 25.3(10) . . ?
F11' P2 F12 110.7(13) . . ?
F9 P2 F7 84.0(6) . . ?
F10 P2 F7 80.7(6) . . ?
F10' P2 F7 79.8(9) . . ?
F11' P2 F7 97.9(15) . . ?
F12 P2 F7 94.5(7) . . ?
F9 P2 F8 96.4(6) . . ?
F10 P2 F8 102.7(6) . . ?
F10' P2 F8 96.8(9) . . ?
F11' P2 F8 82.9(15) . . ?
F12 P2 F8 82.1(7) . . ?
F7 P2 F8 176.5(3) . . ?
F9 P2 F12' 68.2(11) . . ?
F10 P2 F12' 39.6(10) . . ?
F10' P2 F12' 171.3(13) . . ?
F11' P2 F12' 91.5(12) . . ?
F12 P2 F12' 146.5(12) . . ?
F7 P2 F12' 107.4(10) . . ?
F8 P2 F12' 76.0(10) . . ?
F9 P2 F11 173.3(11) . . ?
F10 P2 F11 89.4(8) . . ?
F10' P2 F11 66.7(10) . . ?
F11' P2 F11 25.8(14) . . ?
F12 P2 F11 86.8(9) . . ?
F7 P2 F11 90.5(11) . . ?
F8 P2 F11 88.8(11) . . ?
F12' P2 F11 117.3(11) . . ?
F9 P2 F9' 19.0(9) . . ?
F10 P2 F9' 112.3(8) . . ?
F10' P2 F9' 91.6(10) . . ?
F11' P2 F9' 172.2(15) . . ?
F12 P2 F9' 71.2(8) . . ?
F7 P2 F9' 89.4(6) . . ?
F8 P2 F9' 90.0(6) . . ?
F12' P2 F9' 83.6(12) . . ?
F11 P2 F9' 158.0(9) . . ?
N2 C1 N1 105.5(3) . . ?
N2 C1 Pd1 142.2(3) . . ?
N1 C1 Pd1 112.2(3) . . ?
C3 C2 N2 108.7(4) . . ?
C3 C2 H2 125.7 . . ?
N2 C2 H2 125.7 . . ?
C2 C3 N1 105.8(4) . . ?
C2 C3 H3 127.1 . . ?
N1 C3 H3 127.1 . . ?
N4 C4 N3 127.8(4) . . ?
N4 C4 N1 118.7(4) . . ?
N3 C4 N1 113.5(3) . . ?
N4 C5 C6 123.3(5) . . ?
N4 C5 H5 118.3 . . ?
C6 C5 H5 118.3 . . ?
C5 C6 C7 117.2(5) . . ?
C5 C6 H6 121.4 . . ?
C7 C6 H6 121.4 . . ?
N3 C7 C6 121.2(4) . . ?
N3 C7 H7 119.4 . . ?
C6 C7 H7 119.4 . . ?
N2 C8 H8A 109.5 . . ?
N2 C8 H8B 109.5 . . ?
H8A C8 H8B 109.5 . . ?
N2 C8 H8C 109.5 . . ?
H8A C8 H8C 109.5 . . ?
H8B C8 H8C 109.5 . . ?
N6 C9 N5 106.1(3) . . ?
N6 C9 Pd1 129.0(3) . . ?
N5 C9 Pd1 124.9(3) . . ?
C11 C10 N6 109.1(4) . . ?
C11 C10 H10 125.5 . . ?
N6 C10 H10 125.5 . . ?
C10 C11 N5 106.5(4) . . ?
C10 C11 H11 126.8 . . ?
N5 C11 H11 126.8 . . ?
N7 C12 N8 128.8(4) . . ?
N7 C12 N5 115.9(3) . . ?
N8 C12 N5 115.3(3) . . ?
N8 C13 C14 122.7(4) . . ?
N8 C13 H13 118.7 . . ?
C14 C13 H13 118.7 . . ?
C15 C14 C13 116.6(5) . . ?
C15 C14 H14 121.7 . . ?
C13 C14 H14 121.7 . . ?
N7 C15 C14 122.4(4) . . ?
N7 C15 H15 118.8 . . ?
C14 C15 H15 118.8 . . ?
N6 C16 H16A 109.5 . . ?
N6 C16 H16B 109.5 . . ?
H16A C16 H16B 109.5 . . ?
N6 C16 H16C 109.5 . . ?
H16A C16 H16C 109.5 . . ?
H16B C16 H16C 109.5 . . ?
N9 C17 C18 178.6(5) . . ?
C17 C18 H18A 109.5 . . ?
C17 C18 H18B 109.5 . . ?
H18A C18 H18B 109.5 . . ?
C17 C18 H18C 109.5 . . ?
H18A C18 H18C 109.5 . . ?
H18B C18 H18C 109.5 . . ?

loop_
_geom_bond_atom_site_label_1
_geom_bond_atom_site_label_2
_geom_bond_distance
_geom_bond_site_symmetry_2
_geom_bond_publ_flag
Pd1 C1 1.975(4) . ?
Pd1 C9 1.986(4) . ?
Pd1 N9 2.061(3) . ?
Pd1 N3 2.079(3) . ?
Pd1 N7 2.810(3) . ?
F1 P1 1.578(3) . ?
F2 P1 1.568(3) . ?
F3 P1 1.545(10) . ?
F4 P1 1.558(11) . ?
F5 P1 1.560(9) . ?
F6 P1 1.486(9) . ?
F7 P2 1.550(4) . ?
F8 P2 1.553(4) . ?
F9 P2 1.458(13) . ?
F10 P2 1.497(10) . ?
F11 P2 1.60(2) . ?
F12 P2 1.539(11) . ?
F3' P1 1.514(18) . ?
F4' P1 1.498(16) . ?
F5' P1 1.569(14) . ?
F6' P1 1.679(15) . ?
F9' P2 1.644(14) . ?
F10' P2 1.505(18) . ?
F11' P2 1.52(3) . ?
F12' P2 1.562(15) . ?
N1 C1 1.362(5) . ?
N1 C3 1.386(5) . ?
N1 C4 1.388(5) . ?
N2 C1 1.331(5) . ?
N2 C2 1.391(5) . ?
N2 C8 1.472(5) . ?
N3 C7 1.329(5) . ?
N3 C4 1.333(5) . ?
N4 C4 1.307(5) . ?
N4 C5 1.334(6) . ?
N5 C9 1.359(5) . ?
N5 C11 1.398(5) . ?
N5 C12 1.423(5) . ?
N6 C9 1.317(5) . ?
N6 C10 1.378(5) . ?
N6 C16 1.462(6) . ?
N7 C15 1.318(5) . ?
N7 C12 1.318(5) . ?
N8 C13 1.303(6) . ?
N8 C12 1.319(5) . ?
N9 C17 1.108(5) . ?
C2 C3 1.322(7) . ?
C2 H2 0.9300 . ?
C3 H3 0.9300 . ?
C5 C6 1.361(7) . ?
C5 H5 0.9300 . ?
C6 C7 1.368(6) . ?
C6 H6 0.9300 . ?
C7 H7 0.9300 . ?
C8 H8A 0.9600 . ?
C8 H8B 0.9600 . ?
C8 H8C 0.9600 . ?
C10 C11 1.292(6) . ?
C10 H10 0.9300 . ?
C11 H11 0.9300 . ?
C13 C14 1.376(7) . ?
C13 H13 0.9300 . ?
C14 C15 1.374(6) . ?
C14 H14 0.9300 . ?
C15 H15 0.9300 . ?
C16 H16A 0.9600 . ?
C16 H16B 0.9600 . ?
C16 H16C 0.9600 . ?
C17 C18 1.472(7) . ?
C18 H18A 0.9600 . ?
C18 H18B 0.9600 . ?
C18 H18C 0.9600 . ?

loop_
_geom_torsion_atom_site_label_1
_geom_torsion_atom_site_label_2
_geom_torsion_atom_site_label_3
_geom_torsion_atom_site_label_4
_geom_torsion
_geom_torsion_site_symmetry_1
_geom_torsion_site_symmetry_2
_geom_torsion_site_symmetry_3
_geom_torsion_site_symmetry_4
_geom_torsion_publ_flag
C1 Pd1 N3 C7 177.3(4) . . . . ?
C9 Pd1 N3 C7 -153.6(15) . . . . ?
N9 Pd1 N3 C7 2.9(4) . . . . ?
N7 Pd1 N3 C7 -89.3(4) . . . . ?
C1 Pd1 N3 C4 -4.1(3) . . . . ?
C9 Pd1 N3 C4 25.0(17) . . . . ?
N9 Pd1 N3 C4 -178.5(3) . . . . ?
N7 Pd1 N3 C4 89.3(3) . . . . ?
C1 Pd1 N7 C15 83.6(5) . . . . ?
C9 Pd1 N7 C15 177.1(5) . . . . ?
N9 Pd1 N7 C15 -93.5(4) . . . . ?
N3 Pd1 N7 C15 2.0(5) . . . . ?
C1 Pd1 N7 C12 -92.4(3) . . . . ?
C9 Pd1 N7 C12 1.0(2) . . . . ?
N9 Pd1 N7 C12 90.5(3) . . . . ?
N3 Pd1 N7 C12 -174.1(2) . . . . ?
C1 Pd1 N9 C17 71(6) . . . . ?
C9 Pd1 N9 C17 -62(6) . . . . ?
N3 Pd1 N9 C17 120(6) . . . . ?
N7 Pd1 N9 C17 -132(6) . . . . ?
C2 N2 C1 N1 -0.7(5) . . . . ?
C8 N2 C1 N1 -176.6(4) . . . . ?
C2 N2 C1 Pd1 175.9(4) . . . . ?
C8 N2 C1 Pd1 -0.1(7) . . . . ?
C3 N1 C1 N2 0.9(5) . . . . ?
C4 N1 C1 N2 175.1(4) . . . . ?
C3 N1 C1 Pd1 -176.8(3) . . . . ?
C4 N1 C1 Pd1 -2.6(5) . . . . ?
C9 Pd1 C1 N2 9.5(5) . . . . ?
N9 Pd1 C1 N2 -123.9(11) . . . . ?
N3 Pd1 C1 N2 -173.0(5) . . . . ?
N7 Pd1 C1 N2 79.1(5) . . . . ?
C9 Pd1 C1 N1 -174.1(3) . . . . ?
N9 Pd1 C1 N1 52.5(13) . . . . ?
N3 Pd1 C1 N1 3.4(3) . . . . ?
N7 Pd1 C1 N1 -104.5(3) . . . . ?
C1 N2 C2 C3 0.2(6) . . . . ?
C8 N2 C2 C3 176.4(4) . . . . ?
N2 C2 C3 N1 0.3(6) . . . . ?
C1 N1 C3 C2 -0.8(6) . . . . ?
C4 N1 C3 C2 -174.3(5) . . . . ?
C5 N4 C4 N3 0.0(8) . . . . ?
C5 N4 C4 N1 178.3(5) . . . . ?
C7 N3 C4 N4 0.9(7) . . . . ?
Pd1 N3 C4 N4 -177.9(4) . . . . ?
C7 N3 C4 N1 -177.4(4) . . . . ?
Pd1 N3 C4 N1 3.8(5) . . . . ?
C1 N1 C4 N4 -179.4(4) . . . . ?
C3 N1 C4 N4 -6.4(8) . . . . ?
C1 N1 C4 N3 -0.9(6) . . . . ?
C3 N1 C4 N3 172.1(4) . . . . ?
C4 N4 C5 C6 -2.2(9) . . . . ?
N4 C5 C6 C7 3.3(9) . . . . ?
C4 N3 C7 C6 0.3(7) . . . . ?
Pd1 N3 C7 C6 178.9(4) . . . . ?
C5 C6 C7 N3 -2.3(8) . . . . ?
C10 N6 C9 N5 -0.6(4) . . . . ?
C16 N6 C9 N5 179.6(3) . . . . ?
C10 N6 C9 Pd1 -178.9(3) . . . . ?
C16 N6 C9 Pd1 1.3(6) . . . . ?
C11 N5 C9 N6 1.1(4) . . . . ?
C12 N5 C9 N6 -179.5(3) . . . . ?
C11 N5 C9 Pd1 179.5(3) . . . . ?
C12 N5 C9 Pd1 -1.1(5) . . . . ?
C1 Pd1 C9 N6 -87.3(3) . . . . ?
N9 Pd1 C9 N6 87.4(3) . . . . ?
N3 Pd1 C9 N6 -116.1(15) . . . . ?
N7 Pd1 C9 N6 178.0(4) . . . . ?
C1 Pd1 C9 N5 94.7(3) . . . . ?
N9 Pd1 C9 N5 -90.6(3) . . . . ?
N3 Pd1 C9 N5 65.9(17) . . . . ?
N7 Pd1 C9 N5 0.0(3) . . . . ?
C9 N6 C10 C11 -0.2(5) . . . . ?
C16 N6 C10 C11 179.6(4) . . . . ?
N6 C10 C11 N5 0.9(5) . . . . ?
C9 N5 C11 C10 -1.2(5) . . . . ?
C12 N5 C11 C10 179.4(4) . . . . ?
C15 N7 C12 N8 2.8(6) . . . . ?
Pd1 N7 C12 N8 -179.9(3) . . . . ?
C15 N7 C12 N5 -179.1(3) . . . . ?
Pd1 N7 C12 N5 -1.8(3) . . . . ?
C13 N8 C12 N7 -3.6(6) . . . . ?
C13 N8 C12 N5 178.3(3) . . . . ?
C9 N5 C12 N7 2.2(5) . . . . ?
C11 N5 C12 N7 -178.5(3) . . . . ?
C9 N5 C12 N8 -179.4(3) . . . . ?
C11 N5 C12 N8 -0.1(5) . . . . ?
C12 N8 C13 C14 1.4(7) . . . . ?
N8 C13 C14 C15 1.0(7) . . . . ?
C12 N7 C15 C14 0.1(6) . . . . ?
Pd1 N7 C15 C14 -175.6(3) . . . . ?
C13 C14 C15 N7 -1.8(7) . . . . ?
Pd1 N9 C17 C18 36(27) . . . . ?

loop_
_platon_squeeze_void_nr
_platon_squeeze_void_average_x
_platon_squeeze_void_average_y
_platon_squeeze_void_average_z
_platon_squeeze_void_volume
_platon_squeeze_void_count_electrons
1 0.077 0.500 1.000 307.8 53.4
